data_4076001
loop_
_publ_author_name
'Norman, David W.'
'McDonald, Robert'
'Stryker, Jeffrey M.'

_publ_section_title
;
 Thermally Stable Chromium(III)\h3-Allyl Complexes. Direct Structural
 Comparison of Neutral Chromium(II) and Cationic Chromium(III)\h3-Allyl
 Redox Isomers
;
_journal_issue 18
_journal_name_full Organometallics
_journal_page_first 4461
_journal_paper_doi 10.1021/om050415z
_journal_volume 24
_journal_year 2005
_chemical_formula_moiety 'C31 H34 Cr N2 O2, 0.5(C4 H8 O)'
_chemical_formula_sum 'C33 H38 Cr N2 O2.5'
_chemical_formula_weight 554.65
_chemical_name_systematic
; 

 ? 

;
_space_group_IT_number 15
_symmetry_cell_setting monoclinic
_symmetry_space_group_name_Hall '-I 2ya'
_symmetry_space_group_name_H-M 'I 1 2/a 1'
_atom_sites_solution_hydrogens geom
_atom_sites_solution_primary direct
_atom_sites_solution_secondary difmap
_audit_creation_method 'manual editing of SHELXL template'
_cell_angle_alpha 90.00
_cell_angle_beta 115.8337(7)
_cell_angle_gamma 90.00
_cell_formula_units_Z 16
_cell_length_a 42.1994(18)
_cell_length_b 8.4552(4)
_cell_length_c 37.1949(16)
_cell_measurement_reflns_used 6288
_cell_measurement_temperature 193(2)
_cell_measurement_theta_max 26.37
_cell_measurement_theta_min 2.43
_cell_volume 11945.0(9)
_computing_cell_refinement 'Bruker SAINT (Bruker, 1997)'
_computing_data_collection 'Bruker SMART (Bruker, 1997)'
_computing_data_reduction 'Bruker SAINT (Bruker, 1997)'
_computing_molecular_graphics 'Bruker SHELXTL (Bruker, 1997)'
_computing_publication_material 'Bruker SHELXTL (Bruker, 1997)'
_computing_structure_refinement 'SHELXL-97 (Sheldrick, 1997)'
_computing_structure_solution 'SHELXS-97 (Sheldrick, 1990)'
_diffrn_ambient_temperature 193(2)
_diffrn_detector_area_resol_mean 8.192
_diffrn_measured_fraction_theta_full 0.998
_diffrn_measured_fraction_theta_max 0.998
_diffrn_measurement_device_type 'Bruker PLATFORM diffractometer/SMART 1000 CCD area detector'
_diffrn_measurement_method '\w scans'
_diffrn_radiation_monochromator graphite
_diffrn_radiation_source 'fine-focus sealed tube'
_diffrn_radiation_type MoK\a
_diffrn_radiation_wavelength 0.71073
_diffrn_reflns_av_R_equivalents 0.0243
_diffrn_reflns_av_sigmaI/netI 0.0220
_diffrn_reflns_limit_h_max 52
_diffrn_reflns_limit_h_min -52
_diffrn_reflns_limit_k_max 10
_diffrn_reflns_limit_k_min -10
_diffrn_reflns_limit_l_max 46
_diffrn_reflns_limit_l_min -46
_diffrn_reflns_number 42823
_diffrn_reflns_theta_full 26.37
_diffrn_reflns_theta_max 26.37
_diffrn_reflns_theta_min 1.07
_diffrn_standards_decay_% 0
_diffrn_standards_interval_time 0
_diffrn_standards_number 0
_exptl_absorpt_coefficient_mu 0.416
_exptl_absorpt_correction_T_max 0.9479
_exptl_absorpt_correction_T_min 0.8097
_exptl_absorpt_correction_type multi-scan
_exptl_absorpt_process_details 'SADABS (Sheldrick, 1996)'
_exptl_crystal_colour orange
_exptl_crystal_density_diffrn 1.234
_exptl_crystal_density_method 'not measured'
_exptl_crystal_description prism
_exptl_crystal_F_000 4704
_exptl_crystal_size_max 0.53
_exptl_crystal_size_mid 0.20
_exptl_crystal_size_min 0.13
_refine_diff_density_max 0.841
_refine_diff_density_min -0.448
_refine_diff_density_rms 0.063
_refine_ls_extinction_method none
_refine_ls_goodness_of_fit_ref 1.040
_refine_ls_hydrogen_treatment constr
_refine_ls_matrix_type full
_refine_ls_number_parameters 703
_refine_ls_number_reflns 12209
_refine_ls_number_restraints 0
_refine_ls_restrained_S_all 1.040
_refine_ls_R_factor_all 0.0562
_refine_ls_R_factor_gt 0.0482
_refine_ls_shift/su_max 0.001
_refine_ls_shift/su_mean 0.000
_refine_ls_structure_factor_coef Fsqd
_refine_ls_weighting_details 'calc w=1/[\s^2^(Fo^2^)+(0.0747P)^2^+18.9822P] where P=(Fo^2^+2Fc^2^)/3'
_refine_ls_weighting_scheme calc
_refine_ls_wR_factor_gt 0.1329
_refine_ls_wR_factor_ref 0.1396
_reflns_number_gt 10518
_reflns_number_total 12209
_reflns_threshold_expression I>2\s(I)
_cod_data_source_file om050415zsi20050525_053205.cif
_cod_data_source_block 8
_cod_depositor_comments
;
The following automatic conversions were performed:

'_symmetry_cell_setting' value 'Monoclinic' changed to 'monoclinic'
according to /home/saulius/struct/CIF-dictionaries/cif_core.dic
dictionary named 'cif_core.dic' version 2.4.1 from 2010-06-29.

Automatic conversion script
Id: cif_fix_values 1715 2011-07-08 13:25:40Z adriana 
;
_cod_original_sg_symbol_H-M 'I 2/a'
_cod_database_code 4076001

loop_
_symmetry_equiv_pos_as_xyz
'x, y, z'
'-x+1/2, y, -z'
'x+1/2, y+1/2, z+1/2'
'-x+1, y+1/2, -z+1/2'
'-x, -y, -z'
'x-1/2, -y, z'
'-x+1/2, -y+1/2, -z+1/2'
'x, -y+1/2, z+1/2'

loop_
_atom_site_label
_atom_site_type_symbol
_atom_site_fract_x
_atom_site_fract_y
_atom_site_fract_z
_atom_site_U_iso_or_equiv
_atom_site_adp_type
_atom_site_occupancy
_atom_site_symmetry_multiplicity
_atom_site_calc_flag
_atom_site_refinement_flags
_atom_site_disorder_assembly
_atom_site_disorder_group
CrA Cr 0.106831(9) 0.07038(4) 0.020091(10) 0.02756(10) Uani 1 1 d . . .
O1A O 0.11433(5) 0.41791(19) 0.01506(5) 0.0425(4) Uani 1 1 d . . .
O2A O 0.17767(6) 0.0512(3) 0.02113(8) 0.0668(6) Uani 1 1 d . . .
N1A N 0.10584(4) 0.3098(2) 0.15131(5) 0.0279(4) Uani 1 1 d . . .
N2A N 0.15917(4) 0.2227(2) 0.17653(5) 0.0293(4) Uani 1 1 d . . .
C1A C 0.11111(5) 0.2798(3) 0.01695(6) 0.0298(4) Uani 1 1 d . . .
C2A C 0.14957(7) 0.0582(3) 0.02065(8) 0.0411(5) Uani 1 1 d . . .
C3A C 0.13604(7) -0.0070(3) 0.08081(7) 0.0369(5) Uani 1 1 d . . .
H3AA H 0.1297 -0.1118 0.0877 0.044 Uiso 1 1 calc R . .
H3BA H 0.1617 0.0139 0.0933 0.044 Uiso 1 1 calc R . .
C4A C 0.11401(6) 0.1210(2) 0.07955(6) 0.0281(4) Uani 1 1 d . . .
H4A H 0.0935 0.0869 0.0843 0.034 Uiso 1 1 calc R . .
C5A C 0.13066(5) 0.2733(2) 0.10153(6) 0.0280(4) Uani 1 1 d . . .
H5AA H 0.1547 0.2844 0.1033 0.034 Uiso 1 1 calc R . .
H5BA H 0.1165 0.3650 0.0865 0.034 Uiso 1 1 calc R . .
C6A C 0.13251(5) 0.2715(2) 0.14245(6) 0.0259(4) Uani 1 1 d . . .
C7A C 0.11598(6) 0.2848(3) 0.19181(6) 0.0355(5) Uani 1 1 d . . .
H7A H 0.1021 0.3026 0.2058 0.043 Uiso 1 1 calc R . .
C8A C 0.14914(6) 0.2307(3) 0.20728(6) 0.0361(5) Uani 1 1 d . . .
H8A H 0.1632 0.2030 0.2344 0.043 Uiso 1 1 calc R . .
C10A C 0.04865(7) 0.0362(4) -0.00610(9) 0.0509(7) Uani 1 1 d . . .
H10A H 0.0315 0.1019 -0.0007 0.061 Uiso 1 1 calc R . .
C11A C 0.06502(7) -0.1034(3) 0.01377(8) 0.0465(6) Uani 1 1 d . . .
H11A H 0.0618 -0.1531 0.0364 0.056 Uiso 1 1 calc R . .
C12A C 0.08506(8) -0.1661(3) -0.00438(8) 0.0465(6) Uani 1 1 d . . .
H12A H 0.0982 -0.2687 0.0024 0.056 Uiso 1 1 calc R . .
C13A C 0.08068(8) -0.0643(3) -0.03647(8) 0.0509(7) Uani 1 1 d . . .
H13A H 0.0904 -0.0823 -0.0564 0.061 Uiso 1 1 calc R . .
C14A C 0.05864(8) 0.0584(3) -0.03728(8) 0.0522(7) Uani 1 1 d . . .
H14A H 0.0498 0.1441 -0.0578 0.063 Uiso 1 1 calc R . .
C21A C 0.07177(5) 0.3645(2) 0.12236(6) 0.0266(4) Uani 1 1 d . . .
C22A C 0.04399(6) 0.2573(3) 0.10683(7) 0.0311(4) Uani 1 1 d . . .
C23A C 0.01213(6) 0.3103(3) 0.07763(7) 0.0355(5) Uani 1 1 d . . .
H23A H -0.0071 0.2386 0.0666 0.043 Uiso 1 1 calc R . .
C24A C 0.00748(6) 0.4658(3) 0.06400(7) 0.0351(5) Uani 1 1 d . . .
C25A C 0.03556(6) 0.5696(3) 0.08108(7) 0.0335(5) Uani 1 1 d . . .
H25A H 0.0324 0.6766 0.0725 0.040 Uiso 1 1 calc R . .
C26A C 0.06814(6) 0.5225(2) 0.11028(6) 0.0288(4) Uani 1 1 d . . .
C27A C 0.04793(7) 0.0886(3) 0.12152(9) 0.0446(6) Uani 1 1 d . . .
H27A H 0.0283 0.0250 0.1026 0.053 Uiso 1 1 calc R . .
H27B H 0.0478 0.0861 0.1478 0.053 Uiso 1 1 calc R . .
H27C H 0.0702 0.0452 0.1237 0.053 Uiso 1 1 calc R . .
C28A C -0.02731(7) 0.5194(4) 0.03127(8) 0.0500(6) Uani 1 1 d . . .
H28A H -0.0402 0.4275 0.0157 0.060 Uiso 1 1 calc R . .
H28B H -0.0230 0.5940 0.0137 0.060 Uiso 1 1 calc R . .
H28C H -0.0412 0.5713 0.0432 0.060 Uiso 1 1 calc R . .
C29A C 0.09831(6) 0.6378(3) 0.12754(7) 0.0397(5) Uani 1 1 d . . .
H29A H 0.1139 0.6231 0.1146 0.048 Uiso 1 1 calc R . .
H29B H 0.1115 0.6192 0.1563 0.048 Uiso 1 1 calc R . .
H29C H 0.0891 0.7461 0.1229 0.048 Uiso 1 1 calc R . .
C31A C 0.19349(5) 0.1708(3) 0.18101(6) 0.0305(4) Uani 1 1 d . . .
C32A C 0.20041(6) 0.0090(3) 0.18324(7) 0.0345(5) Uani 1 1 d . . .
C33A C 0.23324(6) -0.0372(3) 0.18695(8) 0.0432(6) Uani 1 1 d . . .
H33A H 0.2387 -0.1467 0.1884 0.052 Uiso 1 1 calc R . .
C34A C 0.25849(6) 0.0723(3) 0.18861(9) 0.0465(6) Uani 1 1 d . . .
C35A C 0.25049(6) 0.2324(3) 0.18714(9) 0.0452(6) Uani 1 1 d . . .
H35A H 0.2677 0.3079 0.1885 0.054 Uiso 1 1 calc R . .
C36A C 0.21817(6) 0.2850(3) 0.18367(7) 0.0371(5) Uani 1 1 d . . .
C37A C 0.17370(7) -0.1116(3) 0.18176(8) 0.0424(6) Uani 1 1 d . . .
H37A H 0.1818 -0.2175 0.1789 0.051 Uiso 1 1 calc R . .
H37B H 0.1511 -0.0896 0.1589 0.051 Uiso 1 1 calc R . .
H37C H 0.1708 -0.1064 0.2065 0.051 Uiso 1 1 calc R . .
C38A C 0.29385(7) 0.0182(4) 0.19189(13) 0.0706(10) Uani 1 1 d . . .
H38A H 0.3046 -0.0554 0.2144 0.085 Uiso 1 1 calc R . .
H38B H 0.3093 0.1100 0.1963 0.085 Uiso 1 1 calc R . .
H38C H 0.2906 -0.0351 0.1671 0.085 Uiso 1 1 calc R . .
C39A C 0.21080(7) 0.4593(3) 0.18385(10) 0.0502(7) Uani 1 1 d . . .
H39A H 0.2316 0.5197 0.1869 0.060 Uiso 1 1 calc R . .
H39B H 0.2051 0.4833 0.2061 0.060 Uiso 1 1 calc R . .
H39C H 0.1909 0.4883 0.1586 0.060 Uiso 1 1 calc R . .
CrB Cr 0.133648(9) 0.62938(4) -0.214565(9) 0.02821(10) Uani 1 1 d . . .
O1B O 0.13314(5) 0.2790(2) -0.22017(5) 0.0492(5) Uani 1 1 d . . .
O2B O 0.20332(5) 0.5866(3) -0.21447(7) 0.0649(6) Uani 1 1 d . . .
N1B N 0.14373(5) 0.3666(2) -0.07631(5) 0.0312(4) Uani 1 1 d . . .
N2B N 0.19589(5) 0.4504(2) -0.06283(5) 0.0312(4) Uani 1 1 d . . .
C1B C 0.13270(6) 0.4186(3) -0.21829(6) 0.0342(5) Uani 1 1 d . . .
C2B C 0.17594(6) 0.6058(3) -0.21443(7) 0.0380(5) Uani 1 1 d . . .
C3B C 0.16512(7) 0.7006(3) -0.15407(7) 0.0438(6) Uani 1 1 d . . .
H3AB H 0.1903 0.6708 -0.1423 0.053 Uiso 1 1 calc R . .
H3BB H 0.1610 0.8085 -0.1467 0.053 Uiso 1 1 calc R . .
C4B C 0.14116(6) 0.5814(3) -0.15466(6) 0.0328(5) Uani 1 1 d . . .
H4B H 0.1217 0.6216 -0.1486 0.039 Uiso 1 1 calc R . .
C5B C 0.15530(6) 0.4211(3) -0.13637(6) 0.0294(4) Uani 1 1 d . . .
H5AB H 0.1373 0.3395 -0.1505 0.035 Uiso 1 1 calc R . .
H5BB H 0.1764 0.3963 -0.1405 0.035 Uiso 1 1 calc R . .
C6B C 0.16484(5) 0.4126(2) -0.09288(6) 0.0268(4) Uani 1 1 d . . .
C7B C 0.16181(6) 0.3770(3) -0.03516(7) 0.0441(6) Uani 1 1 d . . .
H7B H 0.1529 0.3521 -0.0164 0.053 Uiso 1 1 calc R . .
C8B C 0.19422(6) 0.4287(4) -0.02681(7) 0.0447(6) Uani 1 1 d . . .
H8B H 0.2127 0.4472 -0.0010 0.054 Uiso 1 1 calc R . .
C10B C 0.07756(7) 0.6602(4) -0.25351(12) 0.0759(12) Uani 1 1 d . . .
H10B H 0.0586 0.5799 -0.2589 0.091 Uiso 1 1 calc R . .
C11B C 0.08759(8) 0.7807(5) -0.22449(11) 0.0676(9) Uani 1 1 d . . .
H11B H 0.0775 0.8001 -0.2050 0.081 Uiso 1 1 calc R . .
C12B C 0.11229(8) 0.8750(3) -0.22996(10) 0.0574(8) Uani 1 1 d . . .
H12B H 0.1235 0.9725 -0.2144 0.069 Uiso 1 1 calc R . .
C13B C 0.11780(8) 0.8157(4) -0.26075(9) 0.0548(7) Uani 1 1 d . . .
H13B H 0.1333 0.8638 -0.2718 0.066 Uiso 1 1 calc R . .
C14B C 0.09659(8) 0.6846(4) -0.27612(8) 0.0629(9) Uani 1 1 d . . .
H14B H 0.0937 0.6239 -0.3004 0.075 Uiso 1 1 calc R . .
C21B C 0.10739(5) 0.3179(3) -0.09793(6) 0.0306(4) Uani 1 1 d . . .
C22B C 0.08143(6) 0.4257(3) -0.10166(7) 0.0359(5) Uani 1 1 d . . .
C23B C 0.04669(6) 0.3753(4) -0.12127(7) 0.0459(6) Uani 1 1 d . . .
H23B H 0.0283 0.4460 -0.1238 0.055 Uiso 1 1 calc R . .
C24B C 0.03819(7) 0.2251(4) -0.13709(7) 0.0507(7) Uani 1 1 d . . .
C25B C 0.06514(8) 0.1218(4) -0.13243(8) 0.0524(7) Uani 1 1 d . . .
H25B H 0.0593 0.0183 -0.1433 0.063 Uiso 1 1 calc R . .
C26B C 0.10050(7) 0.1640(3) -0.11241(8) 0.0416(5) Uani 1 1 d . . .
C27B C 0.08990(8) 0.5901(3) -0.08493(9) 0.0518(7) Uani 1 1 d . . .
H27D H 0.0994 0.5858 -0.0558 0.062 Uiso 1 1 calc R . .
H27E H 0.0684 0.6544 -0.0957 0.062 Uiso 1 1 calc R . .
H27F H 0.1074 0.6374 -0.0924 0.062 Uiso 1 1 calc R . .
C28B C -0.00028(8) 0.1771(5) -0.15801(10) 0.0803(12) Uani 1 1 d . . .
H28D H -0.0121 0.2070 -0.1415 0.096 Uiso 1 1 calc R . .
H28E H -0.0020 0.0624 -0.1622 0.096 Uiso 1 1 calc R . .
H28F H -0.0116 0.2310 -0.1839 0.096 Uiso 1 1 calc R . .
C29B C 0.12957(9) 0.0489(3) -0.10567(12) 0.0655(9) Uani 1 1 d . . .
H29D H 0.1425 0.0830 -0.1207 0.079 Uiso 1 1 calc R . .
H29E H 0.1196 -0.0563 -0.1148 0.079 Uiso 1 1 calc R . .
H29F H 0.1456 0.0449 -0.0771 0.079 Uiso 1 1 calc R . .
C31B C 0.22686(5) 0.5028(3) -0.06661(6) 0.0293(4) Uani 1 1 d . . .
C32B C 0.23561(6) 0.6629(3) -0.06046(6) 0.0327(5) Uani 1 1 d . . .
C33B C 0.26586(6) 0.7103(3) -0.06352(7) 0.0361(5) Uani 1 1 d . . .
H33B H 0.2728 0.8182 -0.0590 0.043 Uiso 1 1 calc R . .
C34B C 0.28632(6) 0.6043(3) -0.07301(7) 0.0353(5) Uani 1 1 d . . .
C35B C 0.27667(6) 0.4464(3) -0.07853(7) 0.0353(5) Uani 1 1 d . . .
H35B H 0.2907 0.3735 -0.0847 0.042 Uiso 1 1 calc R . .
C36B C 0.24682(6) 0.3916(3) -0.07523(6) 0.0318(4) Uani 1 1 d . . .
C37B C 0.21319(7) 0.7802(3) -0.05173(8) 0.0438(6) Uani 1 1 d . . .
H37D H 0.1889 0.7741 -0.0726 0.053 Uiso 1 1 calc R . .
H37E H 0.2224 0.8871 -0.0511 0.053 Uiso 1 1 calc R . .
H37F H 0.2136 0.7561 -0.0258 0.053 Uiso 1 1 calc R . .
C38B C 0.31859(7) 0.6617(4) -0.07665(9) 0.0513(7) Uani 1 1 d . . .
H38D H 0.3354 0.5744 -0.0709 0.062 Uiso 1 1 calc R . .
H38E H 0.3296 0.7477 -0.0575 0.062 Uiso 1 1 calc R . .
H38F H 0.3118 0.7005 -0.1038 0.062 Uiso 1 1 calc R . .
C39B C 0.23802(7) 0.2177(3) -0.07978(9) 0.0462(6) Uani 1 1 d . . .
H39D H 0.2278 0.1880 -0.0616 0.055 Uiso 1 1 calc R . .
H39E H 0.2595 0.1562 -0.0733 0.055 Uiso 1 1 calc R . .
H39F H 0.2211 0.1958 -0.1074 0.055 Uiso 1 1 calc R . .
O1S O 0.04407(11) 0.2411(5) 0.21270(11) 0.1316(14) Uani 1 1 d . . .
C1S C 0.04764(13) 0.2683(7) 0.25291(15) 0.1012(14) Uani 1 1 d . B .
H1SA H 0.0454 0.1669 0.2649 0.121 Uiso 0.50 1 calc PR A 1
H1SB H 0.0711 0.3133 0.2698 0.121 Uiso 0.50 1 calc PR A 1
H1SC H 0.0566 0.1725 0.2696 0.121 Uiso 0.50 1 calc PR A 2
H1SD H 0.0639 0.3574 0.2658 0.121 Uiso 0.50 1 calc PR A 2
C2SA C 0.0212(2) 0.3738(11) 0.2512(3) 0.075(2) Uiso 0.50 1 d P B 1
H2SA H 0.0046 0.3198 0.2594 0.090 Uiso 0.50 1 calc PR B 1
H2SB H 0.0318 0.4646 0.2693 0.090 Uiso 0.50 1 calc PR B 1
C3SA C 0.0037(3) 0.4256(13) 0.2118(3) 0.098(3) Uiso 0.50 1 d P B 1
H3SA H 0.0015 0.5422 0.2107 0.118 Uiso 0.50 1 calc PR B 1
H3SB H -0.0201 0.3785 0.1986 0.118 Uiso 0.50 1 calc PR B 1
C4SA C 0.0249(2) 0.3739(11) 0.1932(3) 0.085(2) Uiso 0.50 1 d P B 1
H4SA H 0.0098 0.3481 0.1649 0.102 Uiso 0.50 1 calc PR B 1
H4SB H 0.0412 0.4595 0.1941 0.102 Uiso 0.50 1 calc PR B 1
C2SB C 0.0127(3) 0.3050(14) 0.2471(3) 0.096(3) Uiso 0.50 1 d P B 2
H2SC H 0.0128 0.3998 0.2627 0.115 Uiso 0.50 1 calc PR B 2
H2SD H 0.0026 0.2155 0.2558 0.115 Uiso 0.50 1 calc PR B 2
C3SB C -0.0086(3) 0.3356(13) 0.2032(3) 0.099(3) Uiso 0.50 1 d P B 2
H3SC H -0.0306 0.2728 0.1930 0.119 Uiso 0.50 1 calc PR B 2
H3SD H -0.0150 0.4490 0.1987 0.119 Uiso 0.50 1 calc PR B 2
C4SB C 0.0096(2) 0.2966(12) 0.1853(3) 0.087(2) Uiso 0.50 1 d P B 2
H4SC H 0.0122 0.3890 0.1704 0.105 Uiso 0.50 1 calc PR B 2
H4SD H -0.0027 0.2122 0.1657 0.105 Uiso 0.50 1 calc PR B 2

loop_
_atom_site_aniso_label
_atom_site_aniso_U_11
_atom_site_aniso_U_22
_atom_site_aniso_U_33
_atom_site_aniso_U_23
_atom_site_aniso_U_13
_atom_site_aniso_U_12
CrA 0.03534(19) 0.02593(18) 0.02372(17) -0.00029(12) 0.01501(14) -0.00081(13)
O1A 0.0485(10) 0.0297(9) 0.0497(10) 0.0058(7) 0.0218(8) -0.0010(7)
O2A 0.0571(12) 0.0692(14) 0.0950(17) 0.0190(12) 0.0526(13) 0.0141(10)
N1A 0.0303(9) 0.0310(9) 0.0234(8) 0.0010(7) 0.0125(7) 0.0017(7)
N2A 0.0289(9) 0.0296(9) 0.0260(8) -0.0012(7) 0.0089(7) -0.0005(7)
C1A 0.0296(10) 0.0354(12) 0.0272(10) 0.0017(8) 0.0149(8) 0.0021(8)
C2A 0.0508(14) 0.0345(12) 0.0454(14) 0.0067(10) 0.0280(12) 0.0058(10)
C3A 0.0487(13) 0.0312(11) 0.0296(11) 0.0036(9) 0.0160(10) 0.0048(10)
C4A 0.0337(10) 0.0300(11) 0.0226(9) -0.0011(8) 0.0142(8) -0.0025(8)
C5A 0.0303(10) 0.0291(10) 0.0260(10) -0.0017(8) 0.0137(8) -0.0014(8)
C6A 0.0282(10) 0.0227(9) 0.0265(10) -0.0021(8) 0.0116(8) -0.0033(8)
C7A 0.0418(12) 0.0431(13) 0.0245(10) 0.0030(9) 0.0170(9) 0.0035(10)
C8A 0.0413(12) 0.0422(13) 0.0248(10) 0.0023(9) 0.0143(9) 0.0029(10)
C10A 0.0377(13) 0.0529(16) 0.0515(16) -0.0091(13) 0.0097(11) -0.0064(12)
C11A 0.0514(15) 0.0471(15) 0.0383(13) -0.0042(11) 0.0172(11) -0.0204(12)
C12A 0.0610(16) 0.0296(12) 0.0434(14) -0.0058(10) 0.0176(12) -0.0056(11)
C13A 0.0748(19) 0.0447(15) 0.0330(13) -0.0130(11) 0.0232(13) -0.0107(13)
C14A 0.0612(17) 0.0429(15) 0.0313(12) -0.0013(11) 0.0004(12) -0.0079(12)
C21A 0.0284(10) 0.0282(10) 0.0257(9) 0.0005(8) 0.0141(8) 0.0016(8)
C22A 0.0335(11) 0.0282(11) 0.0373(11) 0.0005(9) 0.0208(9) -0.0006(8)
C23A 0.0294(10) 0.0345(12) 0.0437(12) -0.0036(10) 0.0168(10) -0.0052(9)
C24A 0.0299(11) 0.0393(12) 0.0358(11) 0.0004(10) 0.0141(9) 0.0043(9)
C25A 0.0375(11) 0.0281(11) 0.0365(12) 0.0022(9) 0.0176(10) 0.0042(9)
C26A 0.0333(10) 0.0271(10) 0.0283(10) -0.0031(8) 0.0156(9) -0.0017(8)
C27A 0.0467(14) 0.0318(12) 0.0590(16) 0.0075(11) 0.0265(12) -0.0026(10)
C28A 0.0354(13) 0.0516(16) 0.0525(15) 0.0047(13) 0.0094(11) 0.0078(11)
C29A 0.0428(13) 0.0295(12) 0.0411(13) -0.0055(10) 0.0132(10) -0.0077(10)
C31A 0.0274(10) 0.0298(11) 0.0292(10) -0.0003(8) 0.0074(8) 0.0023(8)
C32A 0.0352(11) 0.0290(11) 0.0318(11) 0.0006(9) 0.0078(9) -0.0013(9)
C33A 0.0399(13) 0.0269(11) 0.0530(15) 0.0003(10) 0.0112(11) 0.0072(10)
C34A 0.0308(12) 0.0400(13) 0.0611(16) -0.0014(12) 0.0129(11) 0.0052(10)
C35A 0.0291(11) 0.0342(12) 0.0652(17) -0.0022(11) 0.0138(11) -0.0024(9)
C36A 0.0309(11) 0.0280(11) 0.0444(13) -0.0024(9) 0.0089(9) -0.0004(9)
C37A 0.0465(14) 0.0307(12) 0.0458(14) 0.0034(10) 0.0163(11) -0.0047(10)
C38A 0.0366(14) 0.0539(18) 0.115(3) -0.0018(18) 0.0268(17) 0.0110(13)
C39A 0.0394(13) 0.0288(12) 0.0754(19) -0.0048(12) 0.0185(13) -0.0020(10)
CrB 0.02954(18) 0.02875(19) 0.02157(17) 0.00328(13) 0.00670(13) 0.00011(13)
O1B 0.0802(13) 0.0320(9) 0.0362(9) -0.0038(7) 0.0260(9) -0.0033(9)
O2B 0.0495(12) 0.0742(15) 0.0814(15) 0.0154(12) 0.0381(11) 0.0170(10)
N1B 0.0282(9) 0.0405(10) 0.0239(8) 0.0029(7) 0.0103(7) -0.0035(7)
N2B 0.0263(9) 0.0430(11) 0.0212(8) 0.0016(7) 0.0073(7) -0.0034(7)
C1B 0.0427(12) 0.0382(13) 0.0204(10) 0.0000(8) 0.0125(9) -0.0029(9)
C2B 0.0391(12) 0.0383(12) 0.0366(12) 0.0059(10) 0.0166(10) 0.0033(10)
C3B 0.0640(16) 0.0338(12) 0.0248(11) -0.0007(9) 0.0111(11) -0.0074(11)
C4B 0.0384(11) 0.0373(12) 0.0246(10) 0.0024(9) 0.0154(9) 0.0064(9)
C5B 0.0303(10) 0.0340(11) 0.0214(9) -0.0006(8) 0.0090(8) -0.0054(8)
C6B 0.0264(9) 0.0292(10) 0.0225(9) 0.0010(8) 0.0086(8) -0.0021(8)
C7B 0.0369(12) 0.0715(18) 0.0230(11) 0.0063(11) 0.0121(9) -0.0048(12)
C8B 0.0339(12) 0.0746(19) 0.0209(10) 0.0044(11) 0.0078(9) -0.0054(12)
C10B 0.0317(14) 0.064(2) 0.092(3) 0.0391(19) -0.0101(15) -0.0076(13)
C11B 0.0505(17) 0.081(2) 0.075(2) 0.0275(19) 0.0303(16) 0.0326(17)
C12B 0.0469(15) 0.0376(14) 0.0675(19) 0.0108(13) 0.0061(14) 0.0105(12)
C13B 0.0542(16) 0.0525(17) 0.0461(15) 0.0256(13) 0.0111(13) 0.0048(13)
C14B 0.0634(18) 0.0620(19) 0.0322(13) 0.0120(13) -0.0080(13) 0.0035(15)
C21B 0.0293(10) 0.0378(12) 0.0241(10) 0.0013(9) 0.0111(8) -0.0077(9)
C22B 0.0335(11) 0.0465(13) 0.0277(11) 0.0018(9) 0.0132(9) -0.0034(10)
C23B 0.0317(12) 0.0688(18) 0.0358(12) 0.0096(12) 0.0133(10) -0.0010(12)
C24B 0.0400(13) 0.077(2) 0.0323(12) 0.0039(13) 0.0132(10) -0.0235(13)
C25B 0.0659(18) 0.0513(16) 0.0429(14) -0.0101(12) 0.0264(13) -0.0308(14)
C26B 0.0507(14) 0.0371(13) 0.0426(13) -0.0005(10) 0.0256(11) -0.0104(11)
C27B 0.0547(16) 0.0488(15) 0.0570(17) -0.0087(13) 0.0290(14) 0.0032(12)
C28B 0.0511(18) 0.125(3) 0.0573(19) -0.001(2) 0.0164(15) -0.044(2)
C29B 0.079(2) 0.0359(15) 0.098(3) 0.0006(15) 0.053(2) -0.0004(14)
C31B 0.0245(9) 0.0369(11) 0.0214(9) 0.0032(8) 0.0054(8) -0.0035(8)
C32B 0.0294(10) 0.0366(12) 0.0235(10) -0.0004(8) 0.0037(8) 0.0002(9)
C33B 0.0332(11) 0.0321(11) 0.0339(11) 0.0010(9) 0.0063(9) -0.0060(9)
C34B 0.0310(11) 0.0383(12) 0.0347(11) 0.0030(9) 0.0126(9) -0.0047(9)
C35B 0.0332(11) 0.0363(12) 0.0365(12) -0.0007(9) 0.0154(9) -0.0014(9)
C36B 0.0306(10) 0.0325(11) 0.0281(10) 0.0022(9) 0.0089(8) -0.0028(9)
C37B 0.0394(12) 0.0438(14) 0.0408(13) -0.0054(11) 0.0106(10) 0.0046(11)
C38B 0.0417(14) 0.0520(16) 0.0652(18) -0.0019(13) 0.0279(13) -0.0129(12)
C39B 0.0460(14) 0.0324(12) 0.0594(16) 0.0012(11) 0.0223(12) -0.0040(10)
O1S 0.145(3) 0.152(3) 0.111(3) 0.022(2) 0.068(2) 0.075(3)
C1S 0.102(3) 0.110(4) 0.092(3) 0.011(3) 0.043(3) 0.017(3)

loop_
_atom_type_symbol
_atom_type_description
_atom_type_scat_dispersion_real
_atom_type_scat_dispersion_imag
_atom_type_scat_source
C C 0.0033 0.0016 'International Tables Vol C Tables 4.2.6.8 and 6.1.1.4'
H H 0.0000 0.0000 'International Tables Vol C Tables 4.2.6.8 and 6.1.1.4'
N N 0.0061 0.0033 'International Tables Vol C Tables 4.2.6.8 and 6.1.1.4'
O O 0.0106 0.0060 'International Tables Vol C Tables 4.2.6.8 and 6.1.1.4'
Cr Cr 0.3209 0.6236 'International Tables Vol C Tables 4.2.6.8 and 6.1.1.4'

loop_
_geom_angle_atom_site_label_1
_geom_angle_atom_site_label_2
_geom_angle_atom_site_label_3
_geom_angle
C1A CrA C2A 85.89(10)
C1A CrA C4A 84.07(9)
C2A CrA C4A 108.06(10)
C1A CrA C3A 109.99(9)
C2A CrA C3A 81.80(11)
C4A CrA C3A 38.48(8)
C1A CrA C13A 117.97(10)
C2A CrA C13A 93.64(12)
C4A CrA C13A 150.54(10)
C3A CrA C13A 131.37(10)
C1A CrA C14A 93.37(10)
C2A CrA C14A 120.22(12)
C4A CrA C14A 131.37(10)
C3A CrA C14A 149.60(10)
C13A CrA C14A 36.38(11)
C1A CrA C12A 154.04(10)
C2A CrA C12A 100.75(11)
C4A CrA C12A 116.74(9)
C3A CrA C12A 95.85(10)
C13A CrA C12A 37.22(10)
C14A CrA C12A 61.49(10)
C1A CrA C11A 138.04(10)
C2A CrA C11A 135.04(11)
C4A CrA C11A 89.42(9)
C3A CrA C11A 88.58(10)
C13A CrA C11A 61.15(10)
C14A CrA C11A 61.08(10)
C12A CrA C11A 36.56(10)
C1A CrA C10A 102.89(10)
C2A CrA C10A 154.88(12)
C4A CrA C10A 96.33(10)
C3A CrA C10A 115.93(11)
C13A CrA C10A 61.39(11)
C14A CrA C10A 36.92(11)
C12A CrA C10A 61.62(11)
C11A CrA C10A 36.70(11)
C6A N1A C7A 109.50(17)
C6A N1A C21A 124.20(17)
C7A N1A C21A 126.28(17)
C6A N2A C8A 109.47(18)
C6A N2A C31A 125.82(18)
C8A N2A C31A 124.70(18)
O1A C1A CrA 179.26(18)
O2A C2A CrA 179.5(3)
C4A C3A CrA 70.40(12)
C3A C4A C5A 119.10(19)
C3A C4A CrA 71.12(12)
C5A C4A CrA 123.23(14)
C6A C5A C4A 110.27(17)
N2A C6A N1A 106.85(17)
N2A C6A C5A 128.14(18)
N1A C6A C5A 124.86(18)
C8A C7A N1A 106.71(19)
C7A C8A N2A 107.48(19)
C11A C10A C14A 106.9(3)
C11A C10A CrA 71.55(15)
C14A C10A CrA 71.03(16)
C12A C11A C10A 109.1(2)
C12A C11A CrA 71.51(15)
C10A C11A CrA 71.74(15)
C11A C12A C13A 107.0(2)
C11A C12A CrA 71.93(14)
C13A C12A CrA 71.18(14)
C14A C13A C12A 108.3(3)
C14A C13A CrA 71.82(14)
C12A C13A CrA 71.60(14)
C13A C14A C10A 108.8(3)
C13A C14A CrA 71.80(16)
C10A C14A CrA 72.05(15)
C22A C21A C26A 122.33(19)
C22A C21A N1A 119.01(18)
C26A C21A N1A 118.64(18)
C23A C22A C21A 118.0(2)
C23A C22A C27A 120.4(2)
C21A C22A C27A 121.6(2)
C22A C23A C24A 121.7(2)
C25A C24A C23A 118.3(2)
C25A C24A C28A 121.1(2)
C23A C24A C28A 120.6(2)
C24A C25A C26A 122.3(2)
C25A C26A C21A 117.29(19)
C25A C26A C29A 120.8(2)
C21A C26A C29A 121.9(2)
C36A C31A C32A 123.1(2)
C36A C31A N2A 118.47(19)
C32A C31A N2A 118.43(19)
C33A C32A C31A 117.1(2)
C33A C32A C37A 120.9(2)
C31A C32A C37A 122.0(2)
C32A C33A C34A 122.0(2)
C35A C34A C33A 118.5(2)
C35A C34A C38A 120.7(2)
C33A C34A C38A 120.7(2)
C36A C35A C34A 121.9(2)
C35A C36A C31A 117.4(2)
C35A C36A C39A 120.6(2)
C31A C36A C39A 122.0(2)
C1B CrB C2B 82.98(11)
C1B CrB C3B 110.16(10)
C2B CrB C3B 82.39(11)
C1B CrB C4B 83.13(9)
C2B CrB C4B 106.22(10)
C3B CrB C4B 38.69(9)
C1B CrB C10B 94.95(12)
C2B CrB C10B 143.47(15)
C3B CrB C10B 131.26(15)
C4B CrB C10B 109.73(13)
C1B CrB C14B 98.63(11)
C2B CrB C14B 106.46(13)
C3B CrB C14B 150.81(12)
C4B CrB C14B 147.24(12)
C10B CrB C14B 37.56(14)
C1B CrB C13B 131.46(11)
C2B CrB C13B 92.59(11)
C3B CrB C13B 117.11(11)
C4B CrB C13B 143.06(11)
C10B CrB C13B 61.72(12)
C14B CrB C13B 36.65(12)
C1B CrB C11B 125.02(13)
C2B CrB C11B 149.63(13)
C3B CrB C11B 96.31(13)
C4B CrB C11B 90.24(11)
C10B CrB C11B 37.29(15)
C14B CrB C11B 61.84(14)
C13B CrB C11B 60.85(12)
C1B CrB C12B 155.97(11)
C2B CrB C12B 113.17(12)
C3B CrB C12B 90.24(11)
C4B CrB C12B 107.56(11)
C10B CrB C12B 61.35(12)
C14B CrB C12B 60.62(12)
C13B CrB C12B 35.62(12)
C11B CrB C12B 36.50(12)
C6B N1B C7B 109.44(18)
C6B N1B C21B 125.58(17)
C7B N1B C21B 124.95(18)
C6B N2B C8B 109.40(18)
C6B N2B C31B 126.17(17)
C8B N2B C31B 124.42(18)
O1B C1B CrB 178.0(2)
O2B C2B CrB 178.4(2)
C4B C3B CrB 70.91(13)
C3B C4B C5B 119.2(2)
C3B C4B CrB 70.40(12)
C5B C4B CrB 119.02(14)
C6B C5B C4B 113.42(18)
N2B C6B N1B 106.84(17)
N2B C6B C5B 126.76(18)
N1B C6B C5B 126.39(18)
C8B C7B N1B 107.0(2)
C7B C8B N2B 107.3(2)
C14B C10B C11B 107.0(3)
C14B C10B CrB 71.26(16)
C11B C10B CrB 72.64(17)
C12B C11B C10B 107.2(3)
C12B C11B CrB 72.42(16)
C10B C11B CrB 70.07(18)
C13B C12B C11B 109.0(3)
C13B C12B CrB 71.07(16)
C11B C12B CrB 71.09(17)
C12B C13B C14B 109.1(3)
C12B C13B CrB 73.31(16)
C14B C13B CrB 70.84(15)
C13B C14B C10B 107.8(3)
C13B C14B CrB 72.52(15)
C10B C14B CrB 71.18(16)
C22B C21B C26B 123.7(2)
C22B C21B N1B 117.9(2)
C26B C21B N1B 118.3(2)
C21B C22B C23B 117.2(2)
C21B C22B C27B 122.2(2)
C23B C22B C27B 120.5(2)
C24B C23B C22B 121.7(3)
C23B C24B C25B 118.8(2)
C23B C24B C28B 119.0(3)
C25B C24B C28B 122.2(3)
C24B C25B C26B 122.4(3)
C21B C26B C25B 116.2(2)
C21B C26B C29B 121.7(2)
C25B C26B C29B 122.1(3)
C36B C31B C32B 123.4(2)
C36B C31B N2B 118.69(19)
C32B C31B N2B 117.9(2)
C33B C32B C31B 117.0(2)
C33B C32B C37B 121.0(2)
C31B C32B C37B 122.0(2)
C32B C33B C34B 121.9(2)
C35B C34B C33B 118.9(2)
C35B C34B C38B 121.1(2)
C33B C34B C38B 120.0(2)
C34B C35B C36B 121.7(2)
C31B C36B C35B 117.1(2)
C31B C36B C39B 122.8(2)
C35B C36B C39B 120.0(2)
C4SA O1S C1S 100.6(5)
C4SB O1S C1S 107.2(5)
C2SA C1S O1S 109.2(5)
C2SB C1S O1S 103.9(6)
C3SA C2SA C1S 106.9(7)
C2SA C3SA C4SA 105.0(8)
O1S C4SA C3SA 110.0(8)
C1S C2SB C3SB 107.0(8)
C4SB C3SB C2SB 108.3(9)
C3SB C4SB O1S 111.7(8)

loop_
_geom_bond_atom_site_label_1
_geom_bond_atom_site_label_2
_geom_bond_distance
CrA C1A 1.789(2)
CrA C2A 1.798(3)
CrA C4A 2.140(2)
CrA C3A 2.150(2)
CrA C13A 2.217(2)
CrA C14A 2.218(3)
CrA C12A 2.223(2)
CrA C11A 2.228(2)
CrA C10A 2.231(3)
O1A C1A 1.182(3)
O2A C2A 1.180(3)
N1A C6A 1.343(3)
N1A C7A 1.391(3)
N1A C21A 1.446(3)
N2A C6A 1.341(3)
N2A C8A 1.383(3)
N2A C31A 1.452(3)
C3A C4A 1.414(3)
C4A C5A 1.523(3)
C5A C6A 1.490(3)
C7A C8A 1.340(3)
C10A C11A 1.404(4)
C10A C14A 1.409(4)
C11A C12A 1.396(4)
C12A C13A 1.417(4)
C13A C14A 1.385(4)
C21A C22A 1.393(3)
C21A C26A 1.396(3)
C22A C23A 1.384(3)
C22A C27A 1.510(3)
C23A C24A 1.392(3)
C24A C25A 1.386(3)
C24A C28A 1.512(3)
C25A C26A 1.388(3)
C26A C29A 1.507(3)
C31A C36A 1.392(3)
C31A C32A 1.394(3)
C32A C33A 1.387(3)
C32A C37A 1.503(3)
C33A C34A 1.392(4)
C34A C35A 1.391(4)
C34A C38A 1.514(4)
C35A C36A 1.386(3)
C36A C39A 1.507(3)
CrB C1B 1.787(2)
CrB C2B 1.794(2)
CrB C3B 2.141(2)
CrB C4B 2.148(2)
CrB C10B 2.186(3)
CrB C14B 2.187(3)
CrB C13B 2.209(3)
CrB C11B 2.220(3)
CrB C12B 2.237(3)
O1B C1B 1.183(3)
O2B C2B 1.167(3)
N1B C6B 1.343(3)
N1B C7B 1.384(3)
N1B C21B 1.447(3)
N2B C6B 1.339(3)
N2B C8B 1.384(3)
N2B C31B 1.444(3)
C3B C4B 1.421(3)
C4B C5B 1.518(3)
C5B C6B 1.489(3)
C7B C8B 1.337(3)
C10B C14B 1.408(5)
C10B C11B 1.409(6)
C11B C12B 1.396(5)
C12B C13B 1.360(5)
C13B C14B 1.382(4)
C21B C22B 1.385(3)
C21B C26B 1.390(3)
C22B C23B 1.390(3)
C22B C27B 1.501(4)
C23B C24B 1.379(4)
C24B C25B 1.384(4)
C24B C28B 1.518(4)
C25B C26B 1.393(4)
C26B C29B 1.499(4)
C31B C36B 1.390(3)
C31B C32B 1.395(3)
C32B C33B 1.389(3)
C32B C37B 1.501(3)
C33B C34B 1.393(3)
C34B C35B 1.385(3)
C34B C38B 1.507(3)
C35B C36B 1.397(3)
C36B C39B 1.508(3)
O1S C4SA 1.388(9)
O1S C4SB 1.442(9)
O1S C1S 1.454(6)
C1S C2SA 1.409(9)
C1S C2SB 1.430(11)
C2SA C3SA 1.393(13)
C3SA C4SA 1.418(13)
C2SB C3SB 1.501(14)
C3SB C4SB 1.264(12)

loop_
_geom_torsion_atom_site_label_1
_geom_torsion_atom_site_label_2
_geom_torsion_atom_site_label_3
_geom_torsion_atom_site_label_4
_geom_torsion
C2A CrA C1A O1A -22(20)
C4A CrA C1A O1A 87(20)
C3A CrA C1A O1A 58(20)
C13A CrA C1A O1A -114(65)
C14A CrA C1A O1A -142(73)
C12A CrA C1A O1A -128(65)
C11A CrA C1A O1A 169(100)
C10A CrA C1A O1A -178(100)
C1A CrA C2A O2A 27(29)
C4A CrA C2A O2A -55(29)
C3A CrA C2A O2A -84(29)
C13A CrA C2A O2A 145(100)
C14A CrA C2A O2A 119(29)
C12A CrA C2A O2A -178(100)
C11A CrA C2A O2A -163(100)
C10A CrA C2A O2A 139(29)
C1A CrA C3A C4A 50.64(16)
C2A CrA C3A C4A 133.20(15)
C13A CrA C3A C4A -139.17(15)
C14A CrA C3A C4A -87.4(2)
C12A CrA C3A C4A -126.74(14)
C11A CrA C3A C4A -90.85(15)
C10A CrA C3A C4A -65.51(16)
CrA C3A C4A C5A -118.19(18)
C1A CrA C4A C3A -133.07(15)
C2A CrA C4A C3A -49.36(16)
C13A CrA C4A C3A 86.1(2)
C14A CrA C4A C3A 137.65(15)
C12A CrA C4A C3A 63.22(16)
C11A CrA C4A C3A 88.45(15)
C10A CrA C4A C3A 124.57(15)
C1A CrA C4A C5A -20.09(17)
C2A CrA C4A C5A 63.62(19)
C3A CrA C4A C5A 113.0(2)
C13A CrA C4A C5A -160.9(2)
C14A CrA C4A C5A -109.37(18)
C12A CrA C4A C5A 176.20(16)
C11A CrA C4A C5A -158.57(18)
C10A CrA C4A C5A -122.45(18)
C3A C4A C5A C6A -93.4(2)
CrA C4A C5A C6A -178.93(14)
C8A N2A C6A N1A -0.1(2)
C31A N2A C6A N1A -179.49(19)
C8A N2A C6A C5A -175.8(2)
C31A N2A C6A C5A 4.8(3)
C7A N1A C6A N2A 0.1(2)
C21A N1A C6A N2A -178.40(18)
C7A N1A C6A C5A 176.0(2)
C21A N1A C6A C5A -2.5(3)
C4A C5A C6A N2A 92.6(2)
C4A C5A C6A N1A -82.4(2)
C6A N1A C7A C8A 0.0(3)
C21A N1A C7A C8A 178.4(2)
N1A C7A C8A N2A 0.0(3)
C6A N2A C8A C7A 0.1(3)
C31A N2A C8A C7A 179.5(2)
C1A CrA C10A C11A -165.79(16)
C2A CrA C10A C11A 85.9(3)
C4A CrA C10A C11A -80.45(17)
C3A CrA C10A C11A -45.71(19)
C13A CrA C10A C11A 79.17(18)
C14A CrA C10A C11A 116.0(2)
C12A CrA C10A C11A 36.59(16)
C1A CrA C10A C14A 78.23(18)
C2A CrA C10A C14A -30.1(3)
C4A CrA C10A C14A 163.57(17)
C3A CrA C10A C14A -161.70(16)
C13A CrA C10A C14A -36.81(16)
C12A CrA C10A C14A -79.39(18)
C11A CrA C10A C14A -116.0(2)
C14A C10A C11A C12A 0.6(3)
CrA C10A C11A C12A -62.11(18)
C14A C10A C11A CrA 62.66(18)
C1A CrA C11A C12A 139.27(17)
C2A CrA C11A C12A -24.9(2)
C4A CrA C11A C12A -140.28(16)
C3A CrA C11A C12A -101.80(17)
C13A CrA C11A C12A 38.42(16)
C14A CrA C11A C12A 80.20(18)
C10A CrA C11A C12A 118.3(2)
C1A CrA C11A C10A 21.0(2)
C2A CrA C11A C10A -143.19(19)
C4A CrA C11A C10A 101.43(17)
C3A CrA C11A C10A 139.91(17)
C13A CrA C11A C10A -79.87(18)
C14A CrA C11A C10A -38.09(17)
C12A CrA C11A C10A -118.3(2)
C10A C11A C12A C13A -0.7(3)
CrA C11A C12A C13A -62.96(18)
C10A C11A C12A CrA 62.25(18)
C1A CrA C12A C11A -94.7(3)
C2A CrA C12A C11A 162.37(17)
C4A CrA C12A C11A 45.69(18)
C3A CrA C12A C11A 79.64(17)
C13A CrA C12A C11A -115.9(2)
C14A CrA C12A C11A -78.96(18)
C10A CrA C12A C11A -36.74(16)
C1A CrA C12A C13A 21.1(3)
C2A CrA C12A C13A -81.77(19)
C4A CrA C12A C13A 161.55(17)
C3A CrA C12A C13A -164.50(18)
C14A CrA C12A C13A 36.90(18)
C11A CrA C12A C13A 115.9(2)
C10A CrA C12A C13A 79.12(19)
C11A C12A C13A C14A 0.6(3)
CrA C12A C13A C14A -62.87(19)
C11A C12A C13A CrA 63.46(18)
C1A CrA C13A C14A -52.5(2)
C2A CrA C13A C14A -139.81(18)
C4A CrA C13A C14A 82.1(3)
C3A CrA C13A C14A 137.92(18)
C12A CrA C13A C14A 117.2(3)
C11A CrA C13A C14A 79.44(19)
C10A CrA C13A C14A 37.36(18)
C1A CrA C13A C12A -169.70(16)
C2A CrA C13A C12A 103.02(19)
C4A CrA C13A C12A -35.1(3)
C3A CrA C13A C12A 20.7(2)
C14A CrA C13A C12A -117.2(3)
C11A CrA C13A C12A -37.73(17)
C10A CrA C13A C12A -79.82(19)
C12A C13A C14A C10A -0.3(3)
CrA C13A C14A C10A -62.98(19)
C12A C13A C14A CrA 62.73(19)
C11A C10A C14A C13A -0.2(3)
CrA C10A C14A C13A 62.83(19)
C11A C10A C14A CrA -63.01(18)
C1A CrA C14A C13A 135.40(18)
C2A CrA C14A C13A 48.2(2)
C4A CrA C14A C13A -139.53(17)
C3A CrA C14A C13A -83.6(3)
C12A CrA C14A C13A -37.76(17)
C11A CrA C14A C13A -79.67(18)
C10A CrA C14A C13A -117.5(2)
C1A CrA C14A C10A -107.07(17)
C2A CrA C14A C10A 165.72(17)
C4A CrA C14A C10A -22.0(2)
C3A CrA C14A C10A 33.9(3)
C13A CrA C14A C10A 117.5(2)
C12A CrA C14A C10A 79.78(18)
C11A CrA C14A C10A 37.87(17)
C6A N1A C21A C22A 99.0(2)
C7A N1A C21A C22A -79.3(3)
C6A N1A C21A C26A -79.6(3)
C7A N1A C21A C26A 102.2(3)
C26A C21A C22A C23A 1.8(3)
N1A C21A C22A C23A -176.68(19)
C26A C21A C22A C27A -177.3(2)
N1A C21A C22A C27A 4.2(3)
C21A C22A C23A C24A -0.3(3)
C27A C22A C23A C24A 178.8(2)
C22A C23A C24A C25A -1.4(3)
C22A C23A C24A C28A 178.3(2)
C23A C24A C25A C26A 1.8(3)
C28A C24A C25A C26A -177.9(2)
C24A C25A C26A C21A -0.4(3)
C24A C25A C26A C29A 178.6(2)
C22A C21A C26A C25A -1.5(3)
N1A C21A C26A C25A 177.03(18)
C22A C21A C26A C29A 179.5(2)
N1A C21A C26A C29A -2.0(3)
C6A N2A C31A C36A 79.3(3)
C8A N2A C31A C36A -99.9(3)
C6A N2A C31A C32A -101.9(3)
C8A N2A C31A C32A 78.8(3)
C36A C31A C32A C33A -2.2(3)
N2A C31A C32A C33A 179.1(2)
C36A C31A C32A C37A 177.8(2)
N2A C31A C32A C37A -0.9(3)
C31A C32A C33A C34A 0.3(4)
C37A C32A C33A C34A -179.6(2)
C32A C33A C34A C35A 1.1(4)
C32A C33A C34A C38A -178.9(3)
C33A C34A C35A C36A -0.7(4)
C38A C34A C35A C36A 179.2(3)
C34A C35A C36A C31A -1.1(4)
C34A C35A C36A C39A 177.5(3)
C32A C31A C36A C35A 2.6(4)
N2A C31A C36A C35A -178.7(2)
C32A C31A C36A C39A -176.0(2)
N2A C31A C36A C39A 2.7(3)
C2B CrB C1B O1B 28(6)
C3B CrB C1B O1B -51(6)
C4B CrB C1B O1B -79(6)
C10B CrB C1B O1B 172(100)
C14B CrB C1B O1B 134(6)
C13B CrB C1B O1B 116(6)
C11B CrB C1B O1B -164(87)
C12B CrB C1B O1B 163(92)
C1B CrB C2B O2B 3(8)
C3B CrB C2B O2B 115(8)
C4B CrB C2B O2B 84(8)
C10B CrB C2B O2B -86(8)
C14B CrB C2B O2B -94(8)
C13B CrB C2B O2B -128(8)
C11B CrB C2B O2B -156(8)
C12B CrB C2B O2B -158(99)
C1B CrB C3B C4B -48.52(17)
C2B CrB C3B C4B -128.13(16)
C10B CrB C3B C4B 67.86(19)
C14B CrB C3B C4B 121.6(2)
C13B CrB C3B C4B 142.85(15)
C11B CrB C3B C4B 82.45(17)
C12B CrB C3B C4B 118.52(16)
CrB C3B C4B C5B 113.01(18)
C1B CrB C4B C3B 134.89(17)
C2B CrB C4B C3B 54.29(17)
C10B CrB C4B C3B -132.29(18)
C14B CrB C4B C3B -129.8(2)
C13B CrB C4B C3B -63.4(2)
C11B CrB C4B C3B -99.82(18)
C12B CrB C4B C3B -67.17(17)
C1B CrB C4B C5B 21.62(17)
C2B CrB C4B C5B -58.98(19)
C3B CrB C4B C5B -113.3(2)
C10B CrB C4B C5B 114.43(19)
C14B CrB C4B C5B 116.9(2)
C13B CrB C4B C5B -176.71(17)
C11B CrB C4B C5B 146.90(19)
C12B CrB C4B C5B 179.56(17)
C3B C4B C5B C6B 87.8(2)
CrB C4B C5B C6B 170.40(14)
C8B N2B C6B N1B -0.3(3)
C31B N2B C6B N1B 178.5(2)
C8B N2B C6B C5B 179.1(2)
C31B N2B C6B C5B -2.0(4)
C7B N1B C6B N2B 0.5(3)
C21B N1B C6B N2B 178.9(2)
C7B N1B C6B C5B -179.0(2)
C21B N1B C6B C5B -0.6(4)
C4B C5B C6B N2B -88.0(3)
C4B C5B C6B N1B 91.4(3)
C6B N1B C7B C8B -0.4(3)
C21B N1B C7B C8B -178.8(2)
N1B C7B C8B N2B 0.2(3)
C6B N2B C8B C7B 0.1(3)
C31B N2B C8B C7B -178.8(2)
C1B CrB C10B C14B -97.7(2)
C2B CrB C10B C14B -12.8(3)
C3B CrB C10B C14B 139.9(2)
C4B CrB C10B C14B 177.82(19)
C13B CrB C10B C14B 37.35(19)
C11B CrB C10B C14B 115.4(3)
C12B CrB C10B C14B 78.1(2)
C1B CrB C10B C11B 146.8(2)
C2B CrB C10B C11B -128.3(3)
C3B CrB C10B C11B 24.4(3)
C4B CrB C10B C11B 62.4(2)
C14B CrB C10B C11B -115.4(3)
C13B CrB C10B C11B -78.1(2)
C12B CrB C10B C11B -37.4(2)
C14B C10B C11B C12B -0.1(3)
CrB C10B C11B C12B 63.4(2)
C14B C10B C11B CrB -63.4(2)
C1B CrB C11B C12B -158.12(19)
C2B CrB C11B C12B -3.9(4)
C3B CrB C11B C12B 81.8(2)
C4B CrB C11B C12B 120.1(2)
C10B CrB C11B C12B -116.4(3)
C14B CrB C11B C12B -77.8(2)
C13B CrB C11B C12B -35.78(19)
C1B CrB C11B C10B -41.7(2)
C2B CrB C11B C10B 112.5(3)
C3B CrB C11B C10B -161.8(2)
C4B CrB C11B C10B -123.5(2)
C14B CrB C11B C10B 38.6(2)
C13B CrB C11B C10B 80.6(2)
C12B CrB C11B C10B 116.4(3)
C10B C11B C12B C13B -0.5(3)
CrB C11B C12B C13B 61.3(2)
C10B C11B C12B CrB -61.8(2)
C1B CrB C12B C13B -70.2(4)
C2B CrB C12B C13B 59.1(2)
C3B CrB C12B C13B 140.96(19)
C4B CrB C12B C13B 176.14(17)
C10B CrB C12B C13B -80.5(2)
C14B CrB C12B C13B -37.33(19)
C11B CrB C12B C13B -118.7(3)
C1B CrB C12B C11B 48.6(4)
C2B CrB C12B C11B 177.9(2)
C3B CrB C12B C11B -100.3(2)
C4B CrB C12B C11B -65.1(2)
C10B CrB C12B C11B 38.2(2)
C14B CrB C12B C11B 81.4(2)
C13B CrB C12B C11B 118.7(3)
C11B C12B C13B C14B 0.9(3)
CrB C12B C13B C14B 62.22(19)
C11B C12B C13B CrB -61.3(2)
C1B CrB C13B C12B 149.26(18)
C2B CrB C13B C12B -127.82(19)
C3B CrB C13B C12B -45.0(2)
C4B CrB C13B C12B -6.1(3)
C10B CrB C13B C12B 79.4(2)
C14B CrB C13B C12B 117.7(3)
C11B CrB C13B C12B 36.7(2)
C1B CrB C13B C14B 31.6(3)
C2B CrB C13B C14B 114.5(2)
C3B CrB C13B C14B -162.7(2)
C4B CrB C13B C14B -123.8(2)
C10B CrB C13B C14B -38.3(2)
C11B CrB C13B C14B -81.0(2)
C12B CrB C13B C14B -117.7(3)
C12B C13B C14B C10B -0.9(3)
CrB C13B C14B C10B 62.85(19)
C12B C13B C14B CrB -63.8(2)
C11B C10B C14B C13B 0.6(3)
CrB C10B C14B C13B -63.73(19)
C11B C10B C14B CrB 64.3(2)
C1B CrB C14B C13B -156.6(2)
C2B CrB C14B C13B -71.5(2)
C3B CrB C14B C13B 32.8(4)
C4B CrB C14B C13B 112.7(2)
C10B CrB C14B C13B 116.5(3)
C11B CrB C14B C13B 78.1(2)
C12B CrB C14B C13B 36.3(2)
C1B CrB C14B C10B 86.9(2)
C2B CrB C14B C10B 172.1(2)
C3B CrB C14B C10B -83.7(3)
C4B CrB C14B C10B -3.8(3)
C13B CrB C14B C10B -116.5(3)
C11B CrB C14B C10B -38.4(2)
C12B CrB C14B C10B -80.2(2)
C6B N1B C21B C22B -101.6(3)
C7B N1B C21B C22B 76.6(3)
C6B N1B C21B C26B 80.8(3)
C7B N1B C21B C26B -101.0(3)
C26B C21B C22B C23B -0.3(3)
N1B C21B C22B C23B -177.8(2)
C26B C21B C22B C27B 178.8(2)
N1B C21B C22B C27B 1.3(3)
C21B C22B C23B C24B -1.2(3)
C27B C22B C23B C24B 179.7(2)
C22B C23B C24B C25B 1.4(4)
C22B C23B C24B C28B 179.8(2)
C23B C24B C25B C26B -0.1(4)
C28B C24B C25B C26B -178.4(3)
C22B C21B C26B C25B 1.5(3)
N1B C21B C26B C25B 178.9(2)
C22B C21B C26B C29B -176.6(2)
N1B C21B C26B C29B 0.8(3)
C24B C25B C26B C21B -1.3(4)
C24B C25B C26B C29B 176.8(3)
C6B N2B C31B C36B -76.4(3)
C8B N2B C31B C36B 102.3(3)
C6B N2B C31B C32B 105.1(3)
C8B N2B C31B C32B -76.2(3)
C36B C31B C32B C33B 0.4(3)
N2B C31B C32B C33B 178.85(18)
C36B C31B C32B C37B 179.2(2)
N2B C31B C32B C37B -2.4(3)
C31B C32B C33B C34B 1.1(3)
C37B C32B C33B C34B -177.6(2)
C32B C33B C34B C35B -1.7(3)
C32B C33B C34B C38B 179.0(2)
C33B C34B C35B C36B 0.7(3)
C38B C34B C35B C36B 180.0(2)
C32B C31B C36B C35B -1.3(3)
N2B C31B C36B C35B -179.76(18)
C32B C31B C36B C39B 176.9(2)
N2B C31B C36B C39B -1.6(3)
C34B C35B C36B C31B 0.8(3)
C34B C35B C36B C39B -177.5(2)
C4SA O1S C1S C2SA 21.1(8)
C4SB O1S C1S C2SB 12.5(8)
O1S C1S C2SA C3SA -6.1(10)
C1S C2SA C3SA C4SA -11.5(11)
C1S O1S C4SA C3SA -28.8(9)
C2SA C3SA C4SA O1S 26.5(12)
O1S C1S C2SB C3SB -13.1(10)
C1S C2SB C3SB C4SB 9.4(13)
C2SB C3SB C4SB O1S -1.3(13)
C1S O1S C4SB C3SB -7.2(11)
